data_4324701
loop_
_publ_author_name
'Lei Yang'
'Jacqui Tehranchi'
'William B. Tolman'

_publ_section_title
;
 Reactions of Ph3Sb=S with Copper(I) Complexes Supported by N-Donor
 Ligands: Formation of Stable Adducts and S-Transfer Reactivity
;
_journal_name_full 'Inorganic Chemistry'
_journal_page_first 2606
_journal_page_last 2612
_journal_paper_doi 10.1021/ic102449m
_journal_volume 50
_journal_year 2011
_chemical_formula_moiety 'C27 H36 Cu F6 N3 S Sb2'
_chemical_formula_sum 'C27 H36 Cu F6 N3 S Sb2'
_chemical_formula_weight 855.69
_chemical_name_common 10046
_chemical_name_systematic
; 
 ? 
;
_space_group_IT_number 14
_symmetry_cell_setting monoclinic
_symmetry_space_group_name_Hall '-P 2yn'
_symmetry_space_group_name_H-M 'P 1 21/n 1'
_atom_sites_solution_hydrogens geom
_atom_sites_solution_primary direct
_atom_sites_solution_secondary difmap
_audit_creation_method SHELXL-97
_cell_angle_alpha 90.00
_cell_angle_beta 111.141(2)
_cell_angle_gamma 90.00
_cell_formula_units_Z 4
_cell_length_a 16.115(3)
_cell_length_b 11.374(2)
_cell_length_c 18.971(3)
_cell_measurement_reflns_used 7382
_cell_measurement_temperature 173(2)
_cell_measurement_theta_max 27.46
_cell_measurement_theta_min 2.25
_cell_volume 3243.2(10)
_computing_cell_refinement 'SAINT, Bruker'
_computing_data_collection 'SMART, Bruker'
_computing_data_reduction 'SAINT, Bruker'
_computing_molecular_graphics 'SHELXTL, Bruker'
_computing_structure_refinement 'SHELXL-97 (Sheldrick, 1997)'
_computing_structure_solution 'SHELXS-97 (Sheldrick, 1990)'
_diffrn_ambient_temperature 173(2)
_diffrn_measured_fraction_theta_full 0.992
_diffrn_measured_fraction_theta_max 0.992
_diffrn_measurement_device_type 'Bruker SMART Platfrom CCD'
_diffrn_measurement_method 'area detector, omega scans per phi'
_diffrn_radiation_monochromator graphite
_diffrn_radiation_source normal
_diffrn_radiation_type MoK\a
_diffrn_radiation_wavelength 0.71073
_diffrn_reflns_av_R_equivalents 0.0319
_diffrn_reflns_av_sigmaI/netI 0.0291
_diffrn_reflns_limit_h_max 20
_diffrn_reflns_limit_h_min -20
_diffrn_reflns_limit_k_max 14
_diffrn_reflns_limit_k_min -14
_diffrn_reflns_limit_l_max 24
_diffrn_reflns_limit_l_min -24
_diffrn_reflns_number 28153
_diffrn_reflns_theta_full 27.49
_diffrn_reflns_theta_max 27.49
_diffrn_reflns_theta_min 1.43
_exptl_absorpt_coefficient_mu 2.424
_exptl_absorpt_correction_T_max 0.6428
_exptl_absorpt_correction_T_min 0.3770
_exptl_absorpt_correction_type multi-scan
_exptl_absorpt_process_details 'SADABS, R. Blessing, 1995'
_exptl_crystal_colour yellow
_exptl_crystal_density_diffrn 1.753
_exptl_crystal_description block
_exptl_crystal_F_000 1680
_exptl_crystal_size_max 0.50
_exptl_crystal_size_mid 0.30
_exptl_crystal_size_min 0.20
_refine_diff_density_max 0.392
_refine_diff_density_min -0.391
_refine_diff_density_rms 0.074
_refine_ls_extinction_method none
_refine_ls_goodness_of_fit_ref 1.036
_refine_ls_hydrogen_treatment constr
_refine_ls_matrix_type full
_refine_ls_number_parameters 370
_refine_ls_number_reflns 7382
_refine_ls_number_restraints 0
_refine_ls_restrained_S_all 1.036
_refine_ls_R_factor_all 0.0360
_refine_ls_R_factor_gt 0.0241
_refine_ls_shift/su_max 0.003
_refine_ls_shift/su_mean 0.000
_refine_ls_structure_factor_coef Fsqd
_refine_ls_weighting_details 'calc w=1/[\s^2^(Fo^2^)+(0.0228P)^2^+1.6055P] where P=(Fo^2^+2Fc^2^)/3'
_refine_ls_weighting_scheme calc
_refine_ls_wR_factor_gt 0.0533
_refine_ls_wR_factor_ref 0.0581
_reflns_number_gt 6043
_reflns_number_total 7382
_reflns_threshold_expression >2sigma(I)
_cod_data_source_file ic102449m_si_003_1.cif
_cod_data_source_block (Me3TACN)Cu_SSbPh3
_cod_original_cell_volume 3243.1(10)
_cod_database_code 4324701

loop_
_symmetry_equiv_pos_as_xyz
'x, y, z'
'-x+1/2, y+1/2, -z+1/2'
'-x, -y, -z'
'x-1/2, -y-1/2, z-1/2'

loop_
_atom_site_label
_atom_site_type_symbol
_atom_site_fract_x
_atom_site_fract_y
_atom_site_fract_z
_atom_site_U_iso_or_equiv
_atom_site_adp_type
_atom_site_occupancy
_atom_site_symmetry_multiplicity
_atom_site_calc_flag
_atom_site_refinement_flags
Sb1 Sb 0.997397(11) 0.213108(15) 0.677101(9) 0.02957(5) Uani 1 1 d .
Sb2 Sb 0.506725(12) 0.731609(15) 0.343086(10) 0.03411(5) Uani 1 1 d .
Cu1 Cu 0.88099(2) 0.45701(3) 0.591957(18) 0.03485(8) Uani 1 1 d .
S1 S 1.01422(4) 0.38611(6) 0.62268(4) 0.03774(16) Uani 1 1 d .
F1 F 0.61043(13) 0.6655(2) 0.33911(11) 0.0750(6) Uani 1 1 d .
F2 F 0.40406(15) 0.79829(19) 0.34702(16) 0.0907(8) Uani 1 1 d .
F3 F 0.57559(16) 0.82468(19) 0.42351(11) 0.0799(7) Uani 1 1 d .
F4 F 0.51221(13) 0.84854(16) 0.27557(10) 0.0638(5) Uani 1 1 d .
F5 F 0.44031(14) 0.63529(16) 0.26339(10) 0.0703(6) Uani 1 1 d .
F6 F 0.50379(12) 0.61622(15) 0.41253(10) 0.0553(5) Uani 1 1 d .
N1 N 0.86958(15) 0.64002(19) 0.55941(12) 0.0374(5) Uani 1 1 d .
C1 C 0.8292(2) 0.6885(3) 0.61188(18) 0.0522(8) Uani 1 1 d .
H1A H 0.8107 0.7707 0.5974 0.063 Uiso 1 1 calc R
H1B H 0.8744 0.6894 0.6637 0.063 Uiso 1 1 calc R
C2 C 0.7503(2) 0.6191(3) 0.61179(19) 0.0574(9) Uani 1 1 d .
H2A H 0.7002 0.6330 0.5636 0.069 Uiso 1 1 calc R
H2B H 0.7320 0.6472 0.6534 0.069 Uiso 1 1 calc R
N2 N 0.76868(16) 0.4897(2) 0.62109(14) 0.0466(6) Uani 1 1 d .
C3 C 0.69794(19) 0.4210(3) 0.56387(19) 0.0549(8) Uani 1 1 d .
H3A H 0.6398 0.4418 0.5671 0.066 Uiso 1 1 calc R
H3B H 0.7083 0.3363 0.5758 0.066 Uiso 1 1 calc R
C4 C 0.69363(19) 0.4418(3) 0.48408(18) 0.0526(8) Uani 1 1 d .
H4A H 0.6529 0.3835 0.4501 0.063 Uiso 1 1 calc R
H4B H 0.6690 0.5211 0.4675 0.063 Uiso 1 1 calc R
N3 N 0.78193(14) 0.4322(2) 0.47764(13) 0.0372(5) Uani 1 1 d .
C5 C 0.8035(2) 0.5322(3) 0.43762(16) 0.0457(7) Uani 1 1 d .
H5A H 0.7566 0.5392 0.3868 0.055 Uiso 1 1 calc R
H5B H 0.8604 0.5159 0.4307 0.055 Uiso 1 1 calc R
C6 C 0.8112(2) 0.6482(3) 0.47886(15) 0.0439(7) Uani 1 1 d .
H6A H 0.8353 0.7085 0.4537 0.053 Uiso 1 1 calc R
H6B H 0.7512 0.6740 0.4755 0.053 Uiso 1 1 calc R
C7 C 0.9562(2) 0.6945(3) 0.57232(18) 0.0522(8) Uani 1 1 d .
H7A H 0.9485 0.7794 0.5636 0.078 Uiso 1 1 calc R
H7B H 0.9821 0.6606 0.5374 0.078 Uiso 1 1 calc R
H7C H 0.9959 0.6799 0.6245 0.078 Uiso 1 1 calc R
C8 C 0.7902(2) 0.3225(3) 0.44058(19) 0.0551(8) Uani 1 1 d .
H8A H 0.7505 0.3248 0.3874 0.083 Uiso 1 1 calc R
H8B H 0.7738 0.2562 0.4659 0.083 Uiso 1 1 calc R
H8C H 0.8518 0.3129 0.4435 0.083 Uiso 1 1 calc R
C9 C 0.7772(2) 0.4522(4) 0.6978(2) 0.0702(11) Uani 1 1 d .
H9A H 0.7204 0.4644 0.7047 0.105 Uiso 1 1 calc R
H9B H 0.8237 0.4987 0.7352 0.105 Uiso 1 1 calc R
H9C H 0.7931 0.3687 0.7043 0.105 Uiso 1 1 calc R
C10 C 0.88609(18) 0.1118(2) 0.61317(15) 0.0386(6) Uani 1 1 d .
C11 C 0.8116(2) 0.1055(3) 0.6327(2) 0.0579(9) Uani 1 1 d .
H11A H 0.8112 0.1415 0.6777 0.070 Uiso 1 1 calc R
C12 C 0.7369(2) 0.0453(3) 0.5852(3) 0.0877(15) Uani 1 1 d .
H12A H 0.6849 0.0408 0.5976 0.105 Uiso 1 1 calc R
C13 C 0.7385(3) -0.0073(3) 0.5209(3) 0.1007(19) Uani 1 1 d .
H13A H 0.6872 -0.0477 0.4888 0.121 Uiso 1 1 calc R
C14 C 0.8134(3) -0.0025(3) 0.5022(2) 0.0821(14) Uani 1 1 d .
H14A H 0.8143 -0.0410 0.4580 0.098 Uiso 1 1 calc R
C15 C 0.8876(2) 0.0588(3) 0.54816(17) 0.0549(8) Uani 1 1 d .
H15A H 0.9391 0.0643 0.5350 0.066 Uiso 1 1 calc R
C16 C 0.99056(16) 0.2451(2) 0.78414(14) 0.0307(5) Uani 1 1 d .
C17 C 1.00323(19) 0.3597(2) 0.81116(15) 0.0405(6) Uani 1 1 d .
H17A H 1.0131 0.4214 0.7813 0.049 Uiso 1 1 calc R
C18 C 1.0013(2) 0.3831(3) 0.88274(17) 0.0523(8) Uani 1 1 d .
H18A H 1.0095 0.4612 0.9018 0.063 Uiso 1 1 calc R
C19 C 0.9875(2) 0.2931(3) 0.92577(17) 0.0519(8) Uani 1 1 d .
H19A H 0.9860 0.3096 0.9744 0.062 Uiso 1 1 calc R
C20 C 0.97587(18) 0.1795(3) 0.89915(16) 0.0423(7) Uani 1 1 d .
H20A H 0.9671 0.1181 0.9297 0.051 Uiso 1 1 calc R
C21 C 0.97681(17) 0.1542(2) 0.82767(15) 0.0353(6) Uani 1 1 d .
H21A H 0.9682 0.0759 0.8089 0.042 Uiso 1 1 calc R
C22 C 1.10824(17) 0.1043(2) 0.68911(14) 0.0328(6) Uani 1 1 d .
C23 C 1.18915(18) 0.1564(3) 0.69518(15) 0.0389(6) Uani 1 1 d .
H23A H 1.1937 0.2395 0.6931 0.047 Uiso 1 1 calc R
C24 C 1.26262(19) 0.0864(3) 0.70425(16) 0.0461(7) Uani 1 1 d .
H24A H 1.3180 0.1215 0.7093 0.055 Uiso 1 1 calc R
C25 C 1.2552(2) -0.0342(3) 0.70591(17) 0.0521(8) Uani 1 1 d .
H25A H 1.3057 -0.0820 0.7120 0.063 Uiso 1 1 calc R
C26 C 1.1748(2) -0.0864(3) 0.69878(17) 0.0505(8) Uani 1 1 d .
H26A H 1.1702 -0.1697 0.6993 0.061 Uiso 1 1 calc R
C27 C 1.10126(19) -0.0171(2) 0.69086(15) 0.0405(6) Uani 1 1 d .
H27A H 1.0463 -0.0526 0.6867 0.049 Uiso 1 1 calc R

loop_
_atom_site_aniso_label
_atom_site_aniso_U_11
_atom_site_aniso_U_22
_atom_site_aniso_U_33
_atom_site_aniso_U_23
_atom_site_aniso_U_13
_atom_site_aniso_U_12
Sb1 0.02542(9) 0.03277(9) 0.02840(9) -0.00067(7) 0.00716(7) 0.00096(7)
Sb2 0.03163(10) 0.03245(10) 0.03662(10) -0.00192(7) 0.01034(8) -0.00359(7)
Cu1 0.02570(16) 0.03894(18) 0.03755(18) 0.00676(14) 0.00857(14) 0.00401(13)
S1 0.0284(3) 0.0433(4) 0.0431(4) 0.0121(3) 0.0147(3) 0.0052(3)
F1 0.0546(12) 0.1104(17) 0.0681(13) 0.0149(12) 0.0321(11) 0.0302(12)
F2 0.0669(14) 0.0706(14) 0.154(2) 0.0134(15) 0.0629(16) 0.0281(12)
F3 0.1088(18) 0.0757(14) 0.0486(11) -0.0209(10) 0.0204(11) -0.0492(13)
F4 0.0735(13) 0.0567(11) 0.0509(11) 0.0149(9) 0.0098(10) -0.0187(10)
F5 0.0846(15) 0.0490(11) 0.0513(11) -0.0057(9) -0.0070(10) -0.0188(10)
F6 0.0679(12) 0.0476(10) 0.0552(11) 0.0107(8) 0.0280(10) -0.0034(9)
N1 0.0349(12) 0.0390(13) 0.0346(12) 0.0028(10) 0.0081(10) 0.0009(10)
C1 0.062(2) 0.0446(17) 0.0475(18) -0.0014(14) 0.0170(16) 0.0134(16)
C2 0.052(2) 0.065(2) 0.063(2) 0.0050(17) 0.0299(17) 0.0185(17)
N2 0.0378(14) 0.0597(16) 0.0482(14) 0.0120(12) 0.0223(12) 0.0084(12)
C3 0.0284(15) 0.069(2) 0.069(2) 0.0160(18) 0.0206(15) -0.0019(15)
C4 0.0285(15) 0.063(2) 0.059(2) 0.0062(16) 0.0078(14) -0.0043(14)
N3 0.0262(11) 0.0388(13) 0.0409(13) 0.0037(10) 0.0054(10) -0.0016(10)
C5 0.0443(17) 0.0530(18) 0.0329(15) 0.0044(13) 0.0057(13) -0.0048(14)
C6 0.0464(17) 0.0425(16) 0.0384(15) 0.0088(13) 0.0098(13) 0.0009(13)
C7 0.0480(19) 0.0460(18) 0.0540(19) 0.0037(15) 0.0078(15) -0.0138(15)
C8 0.0488(19) 0.0473(18) 0.058(2) -0.0061(15) 0.0053(16) -0.0014(15)
C9 0.061(2) 0.102(3) 0.059(2) 0.027(2) 0.0356(19) 0.018(2)
C10 0.0345(15) 0.0302(14) 0.0378(15) -0.0016(11) -0.0030(12) 0.0006(11)
C11 0.0352(17) 0.0482(19) 0.082(2) -0.0087(17) 0.0110(17) -0.0054(14)
C12 0.039(2) 0.058(2) 0.140(4) -0.006(3) 0.001(2) -0.0107(18)
C13 0.071(3) 0.039(2) 0.123(4) -0.004(2) -0.049(3) -0.007(2)
C14 0.109(4) 0.0375(19) 0.052(2) -0.0080(16) -0.028(2) 0.005(2)
C15 0.070(2) 0.0390(17) 0.0401(17) -0.0019(13) 0.0003(16) 0.0051(15)
C16 0.0261(13) 0.0343(13) 0.0298(13) 0.0010(10) 0.0078(11) 0.0008(10)
C17 0.0485(17) 0.0366(15) 0.0363(15) -0.0008(12) 0.0150(13) -0.0028(13)
C18 0.072(2) 0.0422(17) 0.0440(17) -0.0099(14) 0.0220(16) 0.0019(16)
C19 0.053(2) 0.068(2) 0.0382(16) -0.0003(15) 0.0212(15) 0.0111(16)
C20 0.0330(15) 0.0530(18) 0.0429(16) 0.0148(14) 0.0161(13) 0.0054(13)
C21 0.0306(14) 0.0325(14) 0.0411(15) 0.0060(11) 0.0108(12) 0.0027(11)
C22 0.0311(14) 0.0390(14) 0.0263(12) 0.0030(11) 0.0080(11) 0.0043(11)
C23 0.0339(15) 0.0435(16) 0.0366(15) -0.0019(12) 0.0094(12) -0.0008(12)
C24 0.0301(15) 0.065(2) 0.0425(16) 0.0041(14) 0.0124(13) 0.0034(14)
C25 0.0428(18) 0.064(2) 0.0519(18) 0.0141(15) 0.0196(15) 0.0231(16)
C26 0.0511(19) 0.0437(17) 0.059(2) 0.0158(15) 0.0227(16) 0.0148(15)
C27 0.0368(15) 0.0445(16) 0.0412(15) 0.0106(12) 0.0152(13) 0.0058(13)

loop_
_atom_type_symbol
_atom_type_description
_atom_type_scat_dispersion_real
_atom_type_scat_dispersion_imag
_atom_type_scat_source
C C 0.0033 0.0016 'International Tables Vol C Tables 4.2.6.8 and 6.1.1.4'
H H 0.0000 0.0000 'International Tables Vol C Tables 4.2.6.8 and 6.1.1.4'
N N 0.0061 0.0033 'International Tables Vol C Tables 4.2.6.8 and 6.1.1.4'
F F 0.0171 0.0103 'International Tables Vol C Tables 4.2.6.8 and 6.1.1.4'
S S 0.1246 0.1234 'International Tables Vol C Tables 4.2.6.8 and 6.1.1.4'
Cu Cu 0.3201 1.2651 'International Tables Vol C Tables 4.2.6.8 and 6.1.1.4'
Sb Sb -0.5866 1.5461 'International Tables Vol C Tables 4.2.6.8 and 6.1.1.4'

loop_
_geom_angle_atom_site_label_1
_geom_angle_atom_site_label_2
_geom_angle_atom_site_label_3
_geom_angle
C16 Sb1 C10 108.65(11)
C16 Sb1 C22 109.46(9)
C10 Sb1 C22 104.60(10)
C16 Sb1 S1 110.08(7)
C10 Sb1 S1 115.21(8)
C22 Sb1 S1 108.62(7)
F2 Sb2 F1 179.61(10)
F2 Sb2 F3 90.65(12)
F1 Sb2 F3 89.10(11)
F2 Sb2 F5 90.77(11)
F1 Sb2 F5 89.48(10)
F3 Sb2 F5 178.39(10)
F2 Sb2 F4 90.00(10)
F1 Sb2 F4 89.70(9)
F3 Sb2 F4 89.74(9)
F5 Sb2 F4 91.01(8)
F2 Sb2 F6 90.52(9)
F1 Sb2 F6 89.78(9)
F3 Sb2 F6 88.90(9)
F5 Sb2 F6 90.34(8)
F4 Sb2 F6 178.55(8)
N2 Cu1 N1 84.96(9)
N2 Cu1 S1 148.91(7)
N1 Cu1 S1 114.17(6)
N2 Cu1 N3 83.96(9)
N1 Cu1 N3 83.41(8)
S1 Cu1 N3 120.92(6)
Cu1 S1 Sb1 100.06(3)
C7 N1 C1 110.7(2)
C7 N1 C6 111.0(2)
C1 N1 C6 113.7(2)
C7 N1 Cu1 112.46(18)
C1 N1 Cu1 100.37(17)
C6 N1 Cu1 108.22(16)
N1 C1 C2 112.5(3)
N1 C1 H1A 109.1
C2 C1 H1A 109.1
N1 C1 H1B 109.1
C2 C1 H1B 109.1
H1A C1 H1B 107.8
C1 C2 N2 112.7(2)
C1 C2 H2A 109.0
N2 C2 H2A 109.0
C1 C2 H2B 109.0
N2 C2 H2B 109.0
H2A C2 H2B 107.8
C9 N2 C3 110.1(3)
C9 N2 C2 110.1(3)
C3 N2 C2 111.4(2)
C9 N2 Cu1 115.14(19)
C3 N2 Cu1 102.79(18)
C2 N2 Cu1 107.09(17)
N2 C3 C4 113.4(2)
N2 C3 H3A 108.9
C4 C3 H3A 108.9
N2 C3 H3B 108.9
C4 C3 H3B 108.9
H3A C3 H3B 107.7
N3 C4 C3 112.0(2)
N3 C4 H4A 109.2
C3 C4 H4A 109.2
N3 C4 H4B 109.2
C3 C4 H4B 109.2
H4A C4 H4B 107.9
C8 N3 C4 111.1(2)
C8 N3 C5 109.4(2)
C4 N3 C5 113.5(2)
C8 N3 Cu1 115.12(18)
C4 N3 Cu1 106.71(17)
C5 N3 Cu1 100.73(16)
N3 C5 C6 113.4(2)
N3 C5 H5A 108.9
C6 C5 H5A 108.9
N3 C5 H5B 108.9
C6 C5 H5B 108.9
H5A C5 H5B 107.7
N1 C6 C5 112.4(2)
N1 C6 H6A 109.1
C5 C6 H6A 109.1
N1 C6 H6B 109.1
C5 C6 H6B 109.1
H6A C6 H6B 107.9
N1 C7 H7A 109.5
N1 C7 H7B 109.5
H7A C7 H7B 109.5
N1 C7 H7C 109.5
H7A C7 H7C 109.5
H7B C7 H7C 109.5
N3 C8 H8A 109.5
N3 C8 H8B 109.5
H8A C8 H8B 109.5
N3 C8 H8C 109.5
H8A C8 H8C 109.5
H8B C8 H8C 109.5
N2 C9 H9A 109.5
N2 C9 H9B 109.5
H9A C9 H9B 109.5
N2 C9 H9C 109.5
H9A C9 H9C 109.5
H9B C9 H9C 109.5
C11 C10 C15 120.9(3)
C11 C10 Sb1 121.1(2)
C15 C10 Sb1 117.8(2)
C10 C11 C12 118.9(4)
C10 C11 H11A 120.5
C12 C11 H11A 120.5
C13 C12 C11 120.1(4)
C13 C12 H12A 119.9
C11 C12 H12A 119.9
C12 C13 C14 120.9(4)
C12 C13 H13A 119.6
C14 C13 H13A 119.6
C13 C14 C15 119.6(4)
C13 C14 H14A 120.2
C15 C14 H14A 120.2
C10 C15 C14 119.5(4)
C10 C15 H15A 120.2
C14 C15 H15A 120.2
C17 C16 C21 120.8(2)
C17 C16 Sb1 117.82(19)
C21 C16 Sb1 121.30(19)
C16 C17 C18 119.1(3)
C16 C17 H17A 120.5
C18 C17 H17A 120.5
C19 C18 C17 120.0(3)
C19 C18 H18A 120.0
C17 C18 H18A 120.0
C20 C19 C18 120.7(3)
C20 C19 H19A 119.6
C18 C19 H19A 119.6
C19 C20 C21 120.3(3)
C19 C20 H20A 119.9
C21 C20 H20A 119.9
C16 C21 C20 119.0(3)
C16 C21 H21A 120.5
C20 C21 H21A 120.5
C27 C22 C23 120.1(2)
C27 C22 Sb1 120.81(19)
C23 C22 Sb1 119.12(19)
C24 C23 C22 119.8(3)
C24 C23 H23A 120.1
C22 C23 H23A 120.1
C25 C24 C23 119.8(3)
C25 C24 H24A 120.1
C23 C24 H24A 120.1
C24 C25 C26 120.6(3)
C24 C25 H25A 119.7
C26 C25 H25A 119.7
C27 C26 C25 120.0(3)
C27 C26 H26A 120.0
C25 C26 H26A 120.0
C26 C27 C22 119.7(3)
C26 C27 H27A 120.2
C22 C27 H27A 120.2

loop_
_geom_bond_atom_site_label_1
_geom_bond_atom_site_label_2
_geom_bond_distance
Sb1 C16 2.105(2)
Sb1 C10 2.109(3)
Sb1 C22 2.117(3)
Sb1 S1 2.2832(8)
Sb2 F2 1.8458(19)
Sb2 F1 1.8588(18)
Sb2 F3 1.8597(18)
Sb2 F5 1.8612(17)
Sb2 F4 1.8704(17)
Sb2 F6 1.8723(16)
Cu1 N2 2.107(2)
Cu1 N1 2.160(2)
Cu1 S1 2.1671(8)
Cu1 N3 2.199(2)
N1 C7 1.464(4)
N1 C1 1.478(4)
N1 C6 1.480(3)
C1 C2 1.496(4)
C1 H1A 0.9900
C1 H1B 0.9900
C2 N2 1.499(4)
C2 H2A 0.9900
C2 H2B 0.9900
N2 C9 1.474(4)
N2 C3 1.482(4)
C3 C4 1.508(4)
C3 H3A 0.9900
C3 H3B 0.9900
C4 N3 1.476(4)
C4 H4A 0.9900
C4 H4B 0.9900
N3 C8 1.461(4)
N3 C5 1.477(3)
C5 C6 1.516(4)
C5 H5A 0.9900
C5 H5B 0.9900
C6 H6A 0.9900
C6 H6B 0.9900
C7 H7A 0.9800
C7 H7B 0.9800
C7 H7C 0.9800
C8 H8A 0.9800
C8 H8B 0.9800
C8 H8C 0.9800
C9 H9A 0.9800
C9 H9B 0.9800
C9 H9C 0.9800
C10 C11 1.380(4)
C10 C15 1.381(4)
C11 C12 1.396(5)
C11 H11A 0.9500
C12 C13 1.366(7)
C12 H12A 0.9500
C13 C14 1.379(7)
C13 H13A 0.9500
C14 C15 1.387(5)
C14 H14A 0.9500
C15 H15A 0.9500
C16 C17 1.389(4)
C16 C21 1.390(3)
C17 C18 1.395(4)
C17 H17A 0.9500
C18 C19 1.377(4)
C18 H18A 0.9500
C19 C20 1.375(4)
C19 H19A 0.9500
C20 C21 1.392(4)
C20 H20A 0.9500
C21 H21A 0.9500
C22 C27 1.387(4)
C22 C23 1.399(4)
C23 C24 1.385(4)
C23 H23A 0.9500
C24 C25 1.378(4)
C24 H24A 0.9500
C25 C26 1.387(4)
C25 H25A 0.9500
C26 C27 1.386(4)
C26 H26A 0.9500
C27 H27A 0.9500

loop_
_geom_torsion_atom_site_label_1
_geom_torsion_atom_site_label_2
_geom_torsion_atom_site_label_3
_geom_torsion_atom_site_label_4
_geom_torsion
N2 Cu1 S1 Sb1 43.43(16)
N1 Cu1 S1 Sb1 167.33(7)
N3 Cu1 S1 Sb1 -95.65(7)
C16 Sb1 S1 Cu1 -73.91(8)
C10 Sb1 S1 Cu1 49.35(9)
C22 Sb1 S1 Cu1 166.26(7)
N2 Cu1 N1 C7 147.0(2)
S1 Cu1 N1 C7 -7.5(2)
N3 Cu1 N1 C7 -128.6(2)
N2 Cu1 N1 C1 29.28(18)
S1 Cu1 N1 C1 -125.24(16)
N3 Cu1 N1 C1 113.75(18)
N2 Cu1 N1 C6 -90.07(18)
S1 Cu1 N1 C6 115.41(16)
N3 Cu1 N1 C6 -5.59(17)
C7 N1 C1 C2 -168.3(3)
C6 N1 C1 C2 66.0(3)
Cu1 N1 C1 C2 -49.3(3)
N1 C1 C2 N2 49.7(4)
C1 C2 N2 C9 106.2(3)
C1 C2 N2 C3 -131.3(3)
C1 C2 N2 Cu1 -19.7(3)
N1 Cu1 N2 C9 -128.9(3)
S1 Cu1 N2 C9 1.6(3)
N3 Cu1 N2 C9 147.2(3)
N1 Cu1 N2 C3 111.39(18)
S1 Cu1 N2 C3 -118.09(19)
N3 Cu1 N2 C3 27.50(18)
N1 Cu1 N2 C2 -6.0(2)
S1 Cu1 N2 C2 124.47(18)
N3 Cu1 N2 C2 -89.9(2)
C9 N2 C3 C4 -171.9(3)
C2 N2 C3 C4 65.7(3)
Cu1 N2 C3 C4 -48.7(3)
N2 C3 C4 N3 48.9(4)
C3 C4 N3 C8 105.8(3)
C3 C4 N3 C5 -130.5(3)
C3 C4 N3 Cu1 -20.5(3)
N2 Cu1 N3 C8 -128.2(2)
N1 Cu1 N3 C8 146.2(2)
S1 Cu1 N3 C8 31.9(2)
N2 Cu1 N3 C4 -4.40(19)
N1 Cu1 N3 C4 -90.01(19)
S1 Cu1 N3 C4 155.71(16)
N2 Cu1 N3 C5 114.27(17)
N1 Cu1 N3 C5 28.66(17)
S1 Cu1 N3 C5 -85.62(17)
C8 N3 C5 C6 -170.8(2)
C4 N3 C5 C6 64.5(3)
Cu1 N3 C5 C6 -49.1(3)
C7 N1 C6 C5 104.4(3)
C1 N1 C6 C5 -130.1(3)
Cu1 N1 C6 C5 -19.5(3)
N3 C5 C6 N1 49.6(3)
C16 Sb1 C10 C11 18.8(3)
C22 Sb1 C10 C11 135.6(2)
S1 Sb1 C10 C11 -105.2(2)
C16 Sb1 C10 C15 -165.7(2)
C22 Sb1 C10 C15 -48.9(2)
S1 Sb1 C10 C15 70.3(2)
C15 C10 C11 C12 -0.6(5)
Sb1 C10 C11 C12 174.8(3)
C10 C11 C12 C13 0.7(6)
C11 C12 C13 C14 0.4(6)
C12 C13 C14 C15 -1.5(6)
C11 C10 C15 C14 -0.5(5)
Sb1 C10 C15 C14 -176.0(2)
C13 C14 C15 C10 1.6(5)
C10 Sb1 C16 C17 -131.7(2)
C22 Sb1 C16 C17 114.6(2)
S1 Sb1 C16 C17 -4.7(2)
C10 Sb1 C16 C21 50.4(2)
C22 Sb1 C16 C21 -63.2(2)
S1 Sb1 C16 C21 177.44(18)
C21 C16 C17 C18 -0.5(4)
Sb1 C16 C17 C18 -178.4(2)
C16 C17 C18 C19 0.4(5)
C17 C18 C19 C20 0.3(5)
C18 C19 C20 C21 -0.8(5)
C17 C16 C21 C20 0.0(4)
Sb1 C16 C21 C20 177.82(19)
C19 C20 C21 C16 0.6(4)
C16 Sb1 C22 C27 86.1(2)
C10 Sb1 C22 C27 -30.1(2)
S1 Sb1 C22 C27 -153.64(19)
C16 Sb1 C22 C23 -94.0(2)
C10 Sb1 C22 C23 149.8(2)
S1 Sb1 C22 C23 26.3(2)
C27 C22 C23 C24 -1.1(4)
Sb1 C22 C23 C24 179.0(2)
C22 C23 C24 C25 1.1(4)
C23 C24 C25 C26 -0.2(5)
C24 C25 C26 C27 -0.8(5)
C25 C26 C27 C22 0.8(4)
C23 C22 C27 C26 0.1(4)
Sb1 C22 C27 C26 -180.0(2)
